data_7116979
loop_
_publ_author_name
'Perez, Christian'
'Monserrat, Jean-Philippe'
'Chen, Yao'
'Cohen, Seth M.'

_publ_section_title
;
 Exploring hydrogen peroxide responsive thiazolidinone-based prodrugs
;
_journal_coden_ASTM CHCOFS
_journal_issue 33
_journal_name_full
;
 Chemical Communications (Cambridge, United Kingdom)
;
_journal_page_first 7116
_journal_page_last 7119
_journal_paper_doi 10.1039/c4cc09921d
_journal_volume 51
_journal_year 2015
_chemical_formula_sum 'C10 H9 N O2 S'
_chemical_formula_weight 207.24
_chemical_name_common 3-benzoylthiazolidin-2-one
_space_group_IT_number 14
_symmetry_cell_setting monoclinic
_symmetry_space_group_name_Hall '-P 2yn'
_symmetry_space_group_name_H-M 'P 1 21/n 1'
_atom_sites_solution_hydrogens geom
_atom_sites_solution_primary direct
_atom_sites_solution_secondary difmap
_audit_creation_method SHELXL-97
_audit_update_record
;
2014-12-08 deposited with the CCDC.
2015-03-20 downloaded from the CCDC.
;
_cell_angle_alpha 90.00
_cell_angle_beta 91.055(11)
_cell_angle_gamma 90.00
_cell_formula_units_Z 8
_cell_length_a 11.222(2)
_cell_length_b 12.458(3)
_cell_length_c 13.769(3)
_cell_measurement_temperature 250(2)
_cell_volume 1924.6(7)
_computing_cell_refinement 'Bruker SAINT'
_computing_data_collection 'Bruker APEX2'
_computing_data_reduction 'Bruker SAINT'
_computing_molecular_graphics 'Bruker SHELXTL'
_computing_publication_material 'Bruker SHELXTL'
_computing_structure_refinement 'SHELXL-97 (Sheldrick, 2008)'
_computing_structure_solution 'SHELXS-97 (Sheldrick, 2008)'
_diffrn_ambient_temperature 250(2)
_diffrn_measured_fraction_theta_full 0.993
_diffrn_measured_fraction_theta_max 0.993
_diffrn_radiation_monochromator graphite
_diffrn_radiation_source 'fine-focus sealed tube'
_diffrn_radiation_type MoK\a
_diffrn_radiation_wavelength 0.71073
_diffrn_reflns_av_R_equivalents 0.0439
_diffrn_reflns_av_sigmaI/netI 0.0464
_diffrn_reflns_limit_h_max 13
_diffrn_reflns_limit_h_min -13
_diffrn_reflns_limit_k_max 14
_diffrn_reflns_limit_k_min -14
_diffrn_reflns_limit_l_max 16
_diffrn_reflns_limit_l_min -16
_diffrn_reflns_number 12019
_diffrn_reflns_theta_full 25.45
_diffrn_reflns_theta_max 25.45
_diffrn_reflns_theta_min 2.20
_exptl_absorpt_coefficient_mu 0.306
_exptl_absorpt_correction_T_max 0.9324
_exptl_absorpt_correction_T_min 0.8834
_exptl_absorpt_correction_type multi-scan
_exptl_absorpt_process_details SADABS
_exptl_crystal_colour light-yellow
_exptl_crystal_density_diffrn 1.430
_exptl_crystal_density_method 'not measured'
_exptl_crystal_description needle
_exptl_crystal_F_000 864
_exptl_crystal_size_max 0.1
_exptl_crystal_size_mid 0.1
_exptl_crystal_size_min 0.05
_refine_diff_density_max 0.284
_refine_diff_density_min -0.281
_refine_diff_density_rms 0.075
_refine_ls_extinction_method none
_refine_ls_goodness_of_fit_ref 1.152
_refine_ls_hydrogen_treatment constr
_refine_ls_matrix_type full
_refine_ls_number_parameters 253
_refine_ls_number_reflns 3538
_refine_ls_number_restraints 0
_refine_ls_restrained_S_all 1.152
_refine_ls_R_factor_all 0.0796
_refine_ls_R_factor_gt 0.0505
_refine_ls_shift/su_max 0.046
_refine_ls_shift/su_mean 0.005
_refine_ls_structure_factor_coef Fsqd
_refine_ls_weighting_details 'calc w=1/[\s^2^(Fo^2^)+(0.0630P)^2^+0.1961P] where P=(Fo^2^+2Fc^2^)/3'
_refine_ls_weighting_scheme calc
_refine_ls_wR_factor_gt 0.1101
_refine_ls_wR_factor_ref 0.1295
_reflns_number_gt 2608
_reflns_number_total 3538
_reflns_threshold_expression >2sigma(I)
_cod_data_source_file c4cc09921d2.cif
_cod_data_source_block pd_jp79_0m
_cod_original_sg_symbol_H-M P21/n
_cod_database_code 7116979

loop_
_symmetry_equiv_pos_as_xyz
'x, y, z'
'-x+1/2, y+1/2, -z+1/2'
'-x, -y, -z'
'x-1/2, -y-1/2, z-1/2'

loop_
_atom_site_label
_atom_site_type_symbol
_atom_site_fract_x
_atom_site_fract_y
_atom_site_fract_z
_atom_site_U_iso_or_equiv
_atom_site_adp_type
_atom_site_occupancy
_atom_site_symmetry_multiplicity
_atom_site_calc_flag
_atom_site_refinement_flags
_atom_site_disorder_assembly
_atom_site_disorder_group
S1 S 0.33444(8) 0.35237(5) 0.51579(5) 0.0492(3) Uani 1 1 d . . .
S2 S 0.76593(8) 0.82997(6) -0.00512(5) 0.0529(3) Uani 1 1 d . . .
O1 O 0.30972(17) 0.25824(14) 0.34510(13) 0.0433(5) Uani 1 1 d . . .
O2 O 0.34872(18) -0.02851(14) 0.47271(14) 0.0501(5) Uani 1 1 d . . .
O3 O 0.69247(18) 0.75268(15) 0.16049(13) 0.0514(5) Uani 1 1 d . . .
N1 N 0.36691(18) 0.15194(15) 0.47580(14) 0.0314(5) Uani 1 1 d . . .
N2 N 0.59812(18) 0.69083(16) 0.02050(14) 0.0324(5) Uani 1 1 d . . .
O4 O 0.40825(19) 0.63294(19) 0.01627(15) 0.0631(6) Uani 1 1 d . . .
C1 C 0.3964(3) 0.2675(2) 0.60979(18) 0.0442(7) Uani 1 1 d . . .
H1A H 0.4836 0.2724 0.6119 0.053 Uiso 1 1 calc R . .
H1B H 0.3657 0.2874 0.6735 0.053 Uiso 1 1 calc R . .
C2 C 0.3565(3) 0.1563(2) 0.58155(17) 0.0372(6) Uani 1 1 d . . .
H2A H 0.4075 0.1020 0.6127 0.045 Uiso 1 1 calc R . .
H2B H 0.2739 0.1440 0.6006 0.045 Uiso 1 1 calc R . .
C3 C 0.3745(2) 0.0527(2) 0.42949(18) 0.0348(6) Uani 1 1 d . . .
C4 C 0.4259(2) 0.0490(2) 0.33070(18) 0.0335(6) Uani 1 1 d . . .
C5 C 0.5245(2) 0.1107(2) 0.3079(2) 0.0403(7) Uani 1 1 d . . .
H5 H 0.5519 0.1640 0.3512 0.048 Uiso 1 1 calc R . .
C6 C 0.5819(3) 0.0938(3) 0.2220(2) 0.0494(8) Uani 1 1 d . . .
H6 H 0.6497 0.1346 0.2073 0.059 Uiso 1 1 calc R . .
C7 C 0.5410(3) 0.0181(3) 0.1578(2) 0.0574(9) Uani 1 1 d . . .
H7 H 0.5809 0.0073 0.0992 0.069 Uiso 1 1 calc R . .
C8 C 0.3348(2) 0.24740(19) 0.42966(18) 0.0326(6) Uani 1 1 d . . .
C9 C 0.3855(3) -0.0281(2) 0.2653(2) 0.0429(7) Uani 1 1 d . . .
H9 H 0.3194 -0.0708 0.2804 0.052 Uiso 1 1 calc R . .
C10 C 0.4423(3) -0.0423(3) 0.1778(2) 0.0551(8) Uani 1 1 d . . .
H10 H 0.4135 -0.0930 0.1326 0.066 Uiso 1 1 calc R . .
C11 C 0.5333(3) 0.4557(2) 0.3201(2) 0.0440(7) Uani 1 1 d . . .
H11 H 0.5384 0.4132 0.3764 0.053 Uiso 1 1 calc R . .
C12 C 0.6301(2) 0.4626(2) 0.25964(19) 0.0405(7) Uani 1 1 d . . .
H12 H 0.7005 0.4246 0.2745 0.049 Uiso 1 1 calc R . .
C13 C 0.6227(2) 0.52562(19) 0.17745(18) 0.0339(6) Uani 1 1 d . . .
H13 H 0.6886 0.5318 0.1367 0.041 Uiso 1 1 calc R . .
C14 C 0.5183(2) 0.57976(19) 0.15495(17) 0.0295(6) Uani 1 1 d . . .
C15 C 0.5013(2) 0.6368(2) 0.06163(18) 0.0354(6) Uani 1 1 d . . .
C16 C 0.5869(3) 0.7198(3) -0.08188(19) 0.0549(8) Uani 1 1 d . . .
H16A H 0.5238 0.7734 -0.0914 0.066 Uiso 1 1 calc R . .
H16B H 0.5670 0.6564 -0.1211 0.066 Uiso 1 1 calc R . .
C17 C 0.7048(3) 0.7649(2) -0.1110(2) 0.0551(9) Uani 1 1 d . . .
H17A H 0.6943 0.8165 -0.1642 0.066 Uiso 1 1 calc R . .
H17B H 0.7578 0.7074 -0.1325 0.066 Uiso 1 1 calc R . .
C18 C 0.6806(2) 0.75052(19) 0.07367(18) 0.0345(6) Uani 1 1 d . . .
C19 C 0.4297(2) 0.5104(2) 0.2984(2) 0.0426(7) Uani 1 1 d . . .
H19 H 0.3647 0.5060 0.3404 0.051 Uiso 1 1 calc R . .
C20 C 0.4212(2) 0.5716(2) 0.21550(19) 0.0372(6) Uani 1 1 d . . .
H20 H 0.3499 0.6078 0.1998 0.045 Uiso 1 1 calc R . .

loop_
_atom_site_aniso_label
_atom_site_aniso_U_11
_atom_site_aniso_U_22
_atom_site_aniso_U_33
_atom_site_aniso_U_23
_atom_site_aniso_U_13
_atom_site_aniso_U_12
S1 0.0779(6) 0.0338(4) 0.0361(4) -0.0012(3) 0.0096(4) -0.0009(4)
S2 0.0713(6) 0.0492(5) 0.0384(4) 0.0031(3) 0.0069(4) -0.0217(4)
O1 0.0597(13) 0.0387(11) 0.0314(10) 0.0039(8) -0.0043(9) 0.0043(9)
O2 0.0673(14) 0.0340(11) 0.0491(12) 0.0087(9) 0.0049(10) -0.0044(10)
O3 0.0708(14) 0.0548(13) 0.0283(11) 0.0011(9) -0.0062(9) -0.0244(11)
N1 0.0340(12) 0.0310(11) 0.0290(11) 0.0035(9) -0.0028(9) 0.0021(10)
N2 0.0393(13) 0.0336(11) 0.0241(11) 0.0012(9) -0.0056(9) -0.0018(11)
O4 0.0399(12) 0.0995(18) 0.0492(13) 0.0139(12) -0.0166(10) -0.0078(12)
C1 0.0511(17) 0.0528(17) 0.0288(14) -0.0027(13) 0.0025(12) -0.0097(15)
C2 0.0404(16) 0.0432(15) 0.0278(14) 0.0074(11) -0.0010(12) 0.0000(13)
C3 0.0344(15) 0.0344(15) 0.0355(14) 0.0030(12) -0.0043(12) 0.0016(12)
C4 0.0303(14) 0.0314(14) 0.0386(15) 0.0015(12) -0.0046(12) 0.0051(12)
C5 0.0323(15) 0.0433(16) 0.0452(16) 0.0013(13) -0.0032(13) 0.0066(13)
C6 0.0324(15) 0.064(2) 0.0522(19) 0.0076(16) 0.0045(14) 0.0075(15)
C7 0.057(2) 0.072(2) 0.0436(18) -0.0042(16) 0.0080(16) 0.0227(19)
C8 0.0322(14) 0.0337(14) 0.0318(15) 0.0025(11) 0.0026(11) -0.0023(12)
C9 0.0470(17) 0.0368(15) 0.0448(17) 0.0007(13) -0.0055(14) 0.0036(13)
C10 0.064(2) 0.0515(19) 0.0500(19) -0.0132(15) -0.0056(16) 0.0083(17)
C11 0.0487(18) 0.0411(16) 0.0422(16) 0.0120(13) 0.0007(14) -0.0074(14)
C12 0.0373(16) 0.0342(15) 0.0500(17) 0.0063(13) -0.0035(13) 0.0045(13)
C13 0.0327(15) 0.0320(14) 0.0369(14) -0.0004(11) 0.0033(11) 0.0002(12)
C14 0.0279(14) 0.0272(13) 0.0333(14) -0.0034(10) -0.0013(11) -0.0015(12)
C15 0.0334(15) 0.0404(15) 0.0322(14) -0.0058(12) -0.0051(12) 0.0030(13)
C16 0.080(2) 0.0558(19) 0.0282(15) 0.0072(14) -0.0123(15) -0.0113(18)
C17 0.084(2) 0.0513(18) 0.0304(15) -0.0013(13) 0.0116(15) -0.0081(17)
C18 0.0455(16) 0.0298(13) 0.0284(14) -0.0005(11) 0.0007(12) -0.0016(12)
C19 0.0364(16) 0.0520(17) 0.0397(16) 0.0039(13) 0.0072(13) -0.0065(14)
C20 0.0283(14) 0.0414(16) 0.0418(16) 0.0002(12) -0.0012(12) -0.0006(12)

loop_
_atom_type_symbol
_atom_type_description
_atom_type_scat_dispersion_real
_atom_type_scat_dispersion_imag
_atom_type_scat_source
C C 0.0033 0.0016 'International Tables Vol C Tables 4.2.6.8 and 6.1.1.4'
H H 0.0000 0.0000 'International Tables Vol C Tables 4.2.6.8 and 6.1.1.4'
N N 0.0061 0.0033 'International Tables Vol C Tables 4.2.6.8 and 6.1.1.4'
O O 0.0106 0.0060 'International Tables Vol C Tables 4.2.6.8 and 6.1.1.4'
S S 0.1246 0.1234 'International Tables Vol C Tables 4.2.6.8 and 6.1.1.4'

loop_
_geom_angle_atom_site_label_1
_geom_angle_atom_site_label_2
_geom_angle_atom_site_label_3
_geom_angle
_geom_angle_site_symmetry_1
_geom_angle_site_symmetry_3
C8 S1 C1 92.41(12) . .
C18 S2 C17 92.44(13) . .
C8 N1 C3 124.5(2) . .
C8 N1 C2 113.41(19) . .
C3 N1 C2 119.63(19) . .
C18 N2 C15 123.9(2) . .
C18 N2 C16 115.0(2) . .
C15 N2 C16 117.0(2) . .
C2 C1 S1 104.22(19) . .
C2 C1 H1A 110.9 . .
S1 C1 H1A 110.9 . .
C2 C1 H1B 110.9 . .
S1 C1 H1B 110.9 . .
H1A C1 H1B 108.9 . .
N1 C2 C1 105.21(19) . .
N1 C2 H2A 110.7 . .
C1 C2 H2A 110.7 . .
N1 C2 H2B 110.7 . .
C1 C2 H2B 110.7 . .
H2A C2 H2B 108.8 . .
O2 C3 N1 119.9(2) . .
O2 C3 C4 121.6(2) . .
N1 C3 C4 118.2(2) . .
C9 C4 C5 119.3(2) . .
C9 C4 C3 119.2(2) . .
C5 C4 C3 120.9(2) . .
C6 C5 C4 119.9(3) . .
C6 C5 H5 120.1 . .
C4 C5 H5 120.1 . .
C7 C6 C5 120.4(3) . .
C7 C6 H6 119.8 . .
C5 C6 H6 119.8 . .
C6 C7 C10 120.8(3) . .
C6 C7 H7 119.6 . .
C10 C7 H7 119.6 . .
O1 C8 N1 126.3(2) . .
O1 C8 S1 124.4(2) . .
N1 C8 S1 109.27(18) . .
C10 C9 C4 120.3(3) . .
C10 C9 H9 119.9 . .
C4 C9 H9 119.9 . .
C7 C10 C9 119.4(3) . .
C7 C10 H10 120.3 . .
C9 C10 H10 120.3 . .
C19 C11 C12 120.6(2) . .
C19 C11 H11 119.7 . .
C12 C11 H11 119.7 . .
C13 C12 C11 119.5(3) . .
C13 C12 H12 120.2 . .
C11 C12 H12 120.2 . .
C12 C13 C14 120.0(2) . .
C12 C13 H13 120.0 . .
C14 C13 H13 120.0 . .
C13 C14 C20 120.1(2) . .
C13 C14 C15 121.7(2) . .
C20 C14 C15 117.8(2) . .
O4 C15 N2 118.5(2) . .
O4 C15 C14 121.9(2) . .
N2 C15 C14 119.4(2) . .
N2 C16 C17 106.9(2) . .
N2 C16 H16A 110.3 . .
C17 C16 H16A 110.3 . .
N2 C16 H16B 110.3 . .
C17 C16 H16B 110.3 . .
H16A C16 H16B 108.6 . .
C16 C17 S2 106.12(18) . .
C16 C17 H17A 110.5 . .
S2 C17 H17A 110.5 . .
C16 C17 H17B 110.5 . .
S2 C17 H17B 110.5 . .
H17A C17 H17B 108.7 . .
O3 C18 N2 126.8(2) . .
O3 C18 S2 123.2(2) . .
N2 C18 S2 109.94(17) . .
C20 C19 C11 120.0(2) . .
C20 C19 H19 120.0 . .
C11 C19 H19 120.0 . .
C19 C20 C14 119.7(2) . .
C19 C20 H20 120.1 . .
C14 C20 H20 120.1 . .

loop_
_geom_bond_atom_site_label_1
_geom_bond_atom_site_label_2
_geom_bond_distance
_geom_bond_site_symmetry_2
S1 C8 1.765(3) .
S1 C1 1.801(3) .
S2 C18 1.764(2) .
S2 C17 1.794(3) .
O1 C8 1.200(3) .
O2 C3 1.211(3) .
O3 C18 1.201(3) .
N1 C8 1.393(3) .
N1 C3 1.395(3) .
N1 C2 1.464(3) .
N2 C18 1.386(3) .
N2 C15 1.407(3) .
N2 C16 1.458(3) .
O4 C15 1.207(3) .
C1 C2 1.505(4) .
C1 H1A 0.9800 .
C1 H1B 0.9800 .
C2 H2A 0.9800 .
C2 H2B 0.9800 .
C3 C4 1.488(3) .
C4 C9 1.387(4) .
C4 C5 1.388(4) .
C5 C6 1.374(4) .
C5 H5 0.9400 .
C6 C7 1.367(4) .
C6 H6 0.9400 .
C7 C10 1.371(4) .
C7 H7 0.9400 .
C9 C10 1.384(4) .
C9 H9 0.9400 .
C10 H10 0.9400 .
C11 C19 1.376(4) .
C11 C12 1.383(4) .
C11 H11 0.9400 .
C12 C13 1.379(4) .
C12 H12 0.9400 .
C13 C14 1.381(4) .
C13 H13 0.9400 .
C14 C20 1.388(3) .
C14 C15 1.477(3) .
C16 C17 1.499(4) .
C16 H16A 0.9800 .
C16 H16B 0.9800 .
C17 H17A 0.9800 .
C17 H17B 0.9800 .
C19 C20 1.375(4) .
C19 H19 0.9400 .
C20 H20 0.9400 .

loop_
_geom_torsion_atom_site_label_1
_geom_torsion_atom_site_label_2
_geom_torsion_atom_site_label_3
_geom_torsion_atom_site_label_4
_geom_torsion
_geom_torsion_site_symmetry_1
_geom_torsion_site_symmetry_2
_geom_torsion_site_symmetry_3
_geom_torsion_site_symmetry_4
C8 S1 C1 C2 -27.20(19) . . . .
C8 N1 C2 C1 -37.8(3) . . . .
C3 N1 C2 C1 159.3(2) . . . .
S1 C1 C2 N1 39.6(2) . . . .
C8 N1 C3 O2 -146.1(2) . . . .
C2 N1 C3 O2 14.8(4) . . . .
C8 N1 C3 C4 39.9(4) . . . .
C2 N1 C3 C4 -159.2(2) . . . .
O2 C3 C4 C9 37.3(4) . . . .
N1 C3 C4 C9 -148.9(2) . . . .
O2 C3 C4 C5 -133.5(3) . . . .
N1 C3 C4 C5 40.4(3) . . . .
C9 C4 C5 C6 -1.0(4) . . . .
C3 C4 C5 C6 169.7(2) . . . .
C4 C5 C6 C7 1.4(4) . . . .
C5 C6 C7 C10 -0.1(5) . . . .
C3 N1 C8 O1 -0.2(4) . . . .
C2 N1 C8 O1 -162.1(2) . . . .
C3 N1 C8 S1 179.04(19) . . . .
C2 N1 C8 S1 17.1(3) . . . .
C1 S1 C8 O1 -173.9(2) . . . .
C1 S1 C8 N1 6.90(18) . . . .
C5 C4 C9 C10 -0.7(4) . . . .
C3 C4 C9 C10 -171.6(2) . . . .
C6 C7 C10 C9 -1.6(5) . . . .
C4 C9 C10 C7 2.0(4) . . . .
C19 C11 C12 C13 0.5(4) . . . .
C11 C12 C13 C14 -1.2(4) . . . .
C12 C13 C14 C20 0.6(4) . . . .
C12 C13 C14 C15 -172.1(2) . . . .
C18 N2 C15 O4 144.1(3) . . . .
C16 N2 C15 O4 -12.0(4) . . . .
C18 N2 C15 C14 -40.4(3) . . . .
C16 N2 C15 C14 163.5(2) . . . .
C13 C14 C15 O4 138.4(3) . . . .
C20 C14 C15 O4 -34.4(4) . . . .
C13 C14 C15 N2 -36.9(3) . . . .
C20 C14 C15 N2 150.2(2) . . . .
C18 N2 C16 C17 27.9(3) . . . .
C15 N2 C16 C17 -173.9(2) . . . .
N2 C16 C17 S2 -32.0(3) . . . .
C18 S2 C17 C16 23.7(2) . . . .
C15 N2 C18 O3 11.4(4) . . . .
C16 N2 C18 O3 167.9(3) . . . .
C15 N2 C18 S2 -166.39(19) . . . .
C16 N2 C18 S2 -9.9(3) . . . .
C17 S2 C18 O3 173.3(3) . . . .
C17 S2 C18 N2 -8.8(2) . . . .
C12 C11 C19 C20 0.8(4) . . . .
C11 C19 C20 C14 -1.4(4) . . . .
C13 C14 C20 C19 0.7(4) . . . .
C15 C14 C20 C19 173.7(2) . . . .
